data_2230570
loop_
_publ_author_name
'Wei, Bin'

_publ_section_title
;
 4-[(4-Methylanilino)methyl]benzonitrile
;
_journal_coeditor_code BH2348
_journal_issue 7
_journal_name_full 'Acta Crystallographica Section E'
_journal_page_first o1677
_journal_paper_doi 10.1107/S1600536811020757
_journal_volume 67
_journal_year 2011
_chemical_formula_iupac 'C15 H14 N2'
_chemical_formula_moiety 'C15 H14 N2'
_chemical_formula_sum 'C15 H14 N2'
_chemical_formula_weight 222.28
_chemical_name_systematic
;
4-[(4-Methylanilino)methyl]benzonitrile
;
_space_group_IT_number 14
_symmetry_cell_setting monoclinic
_symmetry_space_group_name_Hall '-P 2ybc'
_symmetry_space_group_name_H-M 'P 1 21/c 1'
_atom_sites_solution_hydrogens geom
_atom_sites_solution_primary direct
_atom_sites_solution_secondary difmap
_audit_creation_method SHELXL97
_cell_angle_alpha 90.00
_cell_angle_beta 98.537(6)
_cell_angle_gamma 90.00
_cell_formula_units_Z 8
_cell_length_a 12.485(3)
_cell_length_b 9.112(3)
_cell_length_c 22.180(6)
_cell_measurement_temperature 293(2)
_cell_measurement_theta_max 27.4391
_cell_measurement_theta_min 2.0094
_cell_volume 2495.3(12)
_computing_cell_refinement 'CrystalClear (Rigaku, 2005)'
_computing_data_collection 'CrystalClear (Rigaku, 2005)'
_computing_data_reduction 'CrystalClear (Rigaku, 2005)'
_computing_molecular_graphics 'SHELXTL (Sheldrick, 2008)'
_computing_publication_material 'SHELXTL (Sheldrick, 2008)'
_computing_structure_refinement 'SHELXL97 (Sheldrick, 2008)'
_computing_structure_solution 'SHELXS97 (Sheldrick, 2008)'
_diffrn_ambient_temperature 293(2)
_diffrn_detector_area_resol_mean 28.5714
_diffrn_measured_fraction_theta_full 0.997
_diffrn_measured_fraction_theta_max 0.997
_diffrn_measurement_device_type 'Rigaku Mercury CCD'
_diffrn_measurement_method \w
_diffrn_radiation_monochromator graphite
_diffrn_radiation_source 'fine-focus sealed tube'
_diffrn_radiation_type MoK\a
_diffrn_radiation_wavelength 0.71073
_diffrn_reflns_av_R_equivalents 0.0485
_diffrn_reflns_av_sigmaI/netI 0.0337
_diffrn_reflns_limit_h_max 14
_diffrn_reflns_limit_h_min -14
_diffrn_reflns_limit_k_max 10
_diffrn_reflns_limit_k_min -10
_diffrn_reflns_limit_l_max 26
_diffrn_reflns_limit_l_min -26
_diffrn_reflns_number 21959
_diffrn_reflns_theta_full 25.03
_diffrn_reflns_theta_max 25.03
_diffrn_reflns_theta_min 2.78
_exptl_absorpt_coefficient_mu 0.071
_exptl_absorpt_correction_T_max 1.0000
_exptl_absorpt_correction_T_min 0.8516
_exptl_absorpt_correction_type multi-scan
_exptl_absorpt_process_details '(CrystalClear; Rigaku, 2005)'
_exptl_crystal_colour colourless
_exptl_crystal_density_diffrn 1.183
_exptl_crystal_density_method 'not measured'
_exptl_crystal_description prism
_exptl_crystal_F_000 944
_exptl_crystal_size_max 0.200
_exptl_crystal_size_mid 0.200
_exptl_crystal_size_min 0.200
_refine_diff_density_max 0.132
_refine_diff_density_min -0.176
_refine_ls_extinction_coef 0.014(4)
_refine_ls_extinction_method 'SHELXL97 (Sheldrick, 2008)'
_refine_ls_goodness_of_fit_ref 1.122
_refine_ls_hydrogen_treatment mixed
_refine_ls_matrix_type full
_refine_ls_number_constraints 0
_refine_ls_number_parameters 317
_refine_ls_number_reflns 4394
_refine_ls_number_restraints 0
_refine_ls_restrained_S_all 1.122
_refine_ls_R_factor_all 0.0827
_refine_ls_R_factor_gt 0.0591
_refine_ls_shift/su_max 0.000
_refine_ls_shift/su_mean 0.000
_refine_ls_structure_factor_coef Fsqd
_refine_ls_weighting_details 'calc w = 1/[\s^2^(Fo^2^)+(0.0641P)^2^+0.2355P] where P=(Fo^2^+2Fc^2^)/3'
_refine_ls_weighting_scheme calc
_refine_ls_wR_factor_gt 0.1339
_refine_ls_wR_factor_ref 0.1461
_reflns_number_gt 3253
_reflns_number_total 4394
_reflns_threshold_expression I>2\s(I)
_cod_data_source_file bh2348.cif
_cod_data_source_block I
_cod_original_sg_symbol_H-M 'P 21/c'
_cod_database_code 2230570
_cod_database_fobs_code 2230570

loop_
_symmetry_equiv_pos_as_xyz
'x, y, z'
'-x, y+1/2, -z+1/2'
'-x, -y, -z'
'x, -y-1/2, z-1/2'

loop_
_atom_site_type_symbol
_atom_site_label
_atom_site_fract_x
_atom_site_fract_y
_atom_site_fract_z
_atom_site_U_iso_or_equiv
_atom_site_adp_type
_atom_site_calc_flag
_atom_site_refinement_flags
_atom_site_occupancy
_atom_site_symmetry_multiplicity
_atom_site_disorder_assembly
_atom_site_disorder_group
C C1 0.9872(2) 0.3906(3) 0.28894(9) 0.0798(7) Uani d . 1 1 . .
H H1A 1.0443 0.4621 0.2932 0.120 Uiso calc PR 0.64(3) 1 A 1
H H1B 1.0158 0.2974 0.3038 0.120 Uiso calc PR 0.64(3) 1 A 1
H H1C 0.9318 0.4211 0.3120 0.120 Uiso calc PR 0.64(3) 1 A 1
H H1D 1.0630 0.3672 0.2940 0.120 Uiso d PR 0.36(3) 1 A 2
H H1E 0.9509 0.3241 0.3127 0.120 Uiso d PR 0.36(3) 1 A 2
H H1F 0.9780 0.4894 0.3024 0.120 Uiso d PR 0.36(3) 1 A 2
C C2 0.93940(16) 0.3767(2) 0.22236(9) 0.0608(5) Uani d . 1 1 . .
C C3 0.97256(17) 0.4659(2) 0.17850(9) 0.0665(5) Uani d . 1 1 . .
H H3A 1.0262 0.5353 0.1904 0.080 Uiso calc R 1 1 . .
C C4 0.92924(16) 0.4564(2) 0.11736(9) 0.0625(5) Uani d . 1 1 . .
H H4A 0.9538 0.5189 0.0892 0.075 Uiso calc R 1 1 . .
C C5 0.84884(15) 0.3534(2) 0.09788(8) 0.0536(5) Uani d . 1 1 . .
C C6 0.81507(15) 0.2625(2) 0.14188(8) 0.0588(5) Uani d . 1 1 . .
H H6A 0.7616 0.1928 0.1303 0.071 Uiso calc R 1 1 . .
C C7 0.85965(17) 0.2745(2) 0.20223(9) 0.0629(5) Uani d . 1 1 . .
H H7A 0.8355 0.2119 0.2305 0.075 Uiso calc R 1 1 . .
C C8 0.8210(2) 0.4451(2) -0.00775(9) 0.0804(7) Uani d . 1 1 . .
H H8A 0.8976 0.4521 -0.0106 0.097 Uiso calc R 1 1 . .
H H8B 0.7972 0.5399 0.0052 0.097 Uiso calc R 1 1 . .
C C9 0.75965(18) 0.4082(2) -0.06918(8) 0.0626(5) Uani d . 1 1 . .
C C10 0.6848(2) 0.5044(2) -0.09876(10) 0.0734(6) Uani d . 1 1 . .
H H10A 0.6720 0.5929 -0.0802 0.088 Uiso calc R 1 1 . .
C C11 0.62855(18) 0.4722(2) -0.15532(10) 0.0727(6) Uani d . 1 1 . .
H H11A 0.5788 0.5389 -0.1750 0.087 Uiso calc R 1 1 . .
C C12 0.64640(15) 0.3395(2) -0.18292(8) 0.0579(5) Uani d . 1 1 . .
C C13 0.72085(17) 0.2422(2) -0.15366(9) 0.0655(6) Uani d . 1 1 . .
H H13A 0.7334 0.1533 -0.1720 0.079 Uiso calc R 1 1 . .
C C14 0.77679(19) 0.2767(2) -0.09725(9) 0.0718(6) Uani d . 1 1 . .
H H14A 0.8269 0.2103 -0.0777 0.086 Uiso calc R 1 1 . .
C C15 0.58706(17) 0.3040(2) -0.24151(10) 0.0689(6) Uani d . 1 1 . .
C C16 0.49515(19) 0.2565(3) 0.46950(11) 0.0853(7) Uani d . 1 1 . .
C C17 0.42565(16) 0.2503(3) 0.41163(9) 0.0661(6) Uani d . 1 1 . .
C C18 0.40122(17) 0.3763(3) 0.37803(9) 0.0706(6) Uani d . 1 1 . .
H H18A 0.4282 0.4663 0.3931 0.085 Uiso calc R 1 1 . .
C C19 0.33690(17) 0.3687(2) 0.32206(9) 0.0658(5) Uani d . 1 1 . .
H H19A 0.3208 0.4542 0.2997 0.079 Uiso calc R 1 1 . .
C C20 0.29561(15) 0.2362(2) 0.29845(8) 0.0567(5) Uani d . 1 1 . .
C C21 0.31974(17) 0.1112(2) 0.33292(9) 0.0709(6) Uani d . 1 1 . .
H H21A 0.2922 0.0214 0.3179 0.085 Uiso calc R 1 1 . .
C C22 0.38393(18) 0.1168(3) 0.38921(10) 0.0744(6) Uani d . 1 1 . .
H H22A 0.3991 0.0315 0.4119 0.089 Uiso calc R 1 1 . .
C C23 0.22708(16) 0.2286(2) 0.23680(8) 0.0643(5) Uani d . 1 1 . .
H H23A 0.1588 0.1809 0.2404 0.077 Uiso calc R 1 1 . .
H H23B 0.2115 0.3271 0.2214 0.077 Uiso calc R 1 1 . .
C C24 0.23994(15) 0.14312(19) 0.13250(8) 0.0522(5) Uani d . 1 1 . .
C C25 0.30602(16) 0.0980(2) 0.09069(9) 0.0622(5) Uani d . 1 1 . .
H H25A 0.3780 0.0742 0.1042 0.075 Uiso calc R 1 1 . .
C C26 0.26565(17) 0.0883(2) 0.02950(9) 0.0633(5) Uani d . 1 1 . .
H H26A 0.3114 0.0572 0.0026 0.076 Uiso calc R 1 1 . .
C C27 0.15952(17) 0.1231(2) 0.00676(8) 0.0581(5) Uani d . 1 1 . .
C C28 0.09473(16) 0.1671(2) 0.04877(8) 0.0619(5) Uani d . 1 1 . .
H H28A 0.0228 0.1908 0.0352 0.074 Uiso calc R 1 1 . .
C C29 0.13339(15) 0.1772(2) 0.11060(8) 0.0578(5) Uani d . 1 1 . .
H H29A 0.0872 0.2071 0.1375 0.069 Uiso calc R 1 1 . .
C C30 0.1177(2) 0.1150(3) -0.06047(9) 0.0811(7) Uani d . 1 1 . .
H H30A 0.0513 0.0600 -0.0667 0.122 Uiso calc PR 0.34(3) 1 B 1
H H30B 0.1704 0.0674 -0.0812 0.122 Uiso calc PR 0.34(3) 1 B 1
H H30C 0.1046 0.2124 -0.0764 0.122 Uiso calc PR 0.34(3) 1 B 1
H H30D 0.0445 0.1505 -0.0678 0.122 Uiso d PR 0.66(3) 1 B 2
H H30E 0.1195 0.0150 -0.0739 0.122 Uiso d PR 0.66(3) 1 B 2
H H30F 0.1623 0.1743 -0.0825 0.122 Uiso d PR 0.66(3) 1 B 2
H H1 0.740(2) 0.293(3) 0.0310(11) 0.122 Uiso d . 1 1 . .
H H4 0.354(2) 0.159(3) 0.2001(12) 0.122 Uiso d . 1 1 . .
N N1 0.80476(15) 0.33596(19) 0.03692(7) 0.0656(5) Uani d . 1 1 . .
N N2 0.54010(17) 0.2771(2) -0.28871(9) 0.0944(7) Uani d . 1 1 . .
N N3 0.55062(18) 0.2632(3) 0.51543(10) 0.1172(9) Uani d . 1 1 . .
N N4 0.28294(13) 0.14703(19) 0.19445(7) 0.0636(5) Uani d . 1 1 . .

loop_
_atom_site_aniso_label
_atom_site_aniso_U_11
_atom_site_aniso_U_22
_atom_site_aniso_U_33
_atom_site_aniso_U_12
_atom_site_aniso_U_13
_atom_site_aniso_U_23
C1 0.0882(16) 0.0877(16) 0.0595(13) 0.0102(13) -0.0023(12) -0.0138(11)
C2 0.0620(12) 0.0629(12) 0.0554(12) 0.0112(10) 0.0021(9) -0.0097(10)
C3 0.0646(13) 0.0650(13) 0.0667(13) -0.0053(10) -0.0003(10) -0.0116(10)
C4 0.0656(12) 0.0618(12) 0.0596(12) -0.0097(10) 0.0081(10) -0.0022(9)
C5 0.0537(11) 0.0557(11) 0.0508(11) 0.0015(9) 0.0052(8) -0.0043(9)
C6 0.0603(12) 0.0583(12) 0.0569(12) -0.0062(9) 0.0058(9) -0.0012(9)
C7 0.0701(13) 0.0648(13) 0.0538(12) 0.0041(10) 0.0094(10) 0.0008(9)
C8 0.1052(18) 0.0767(15) 0.0574(13) -0.0287(13) 0.0055(12) 0.0054(11)
C9 0.0786(14) 0.0583(12) 0.0503(11) -0.0117(11) 0.0077(10) 0.0082(9)
C10 0.1007(17) 0.0545(12) 0.0661(14) 0.0003(12) 0.0161(13) 0.0035(10)
C11 0.0747(14) 0.0653(14) 0.0772(15) 0.0119(11) 0.0087(12) 0.0165(11)
C12 0.0556(11) 0.0634(13) 0.0544(12) -0.0046(10) 0.0071(9) 0.0118(9)
C13 0.0760(14) 0.0616(12) 0.0583(12) 0.0082(11) 0.0073(10) 0.0033(10)
C14 0.0795(15) 0.0708(14) 0.0607(13) 0.0113(11) -0.0045(11) 0.0077(11)
C15 0.0598(12) 0.0799(15) 0.0646(14) -0.0101(11) 0.0016(11) 0.0125(11)
C16 0.0597(13) 0.130(2) 0.0653(15) 0.0097(14) 0.0042(12) -0.0150(14)
C17 0.0509(11) 0.0955(16) 0.0517(12) -0.0010(11) 0.0069(9) -0.0084(11)
C18 0.0665(13) 0.0782(15) 0.0670(14) -0.0130(11) 0.0096(11) -0.0159(12)
C19 0.0714(13) 0.0663(13) 0.0599(12) -0.0089(11) 0.0099(10) -0.0017(10)
C20 0.0530(11) 0.0674(13) 0.0511(11) -0.0063(9) 0.0120(9) -0.0053(9)
C21 0.0746(14) 0.0671(13) 0.0684(14) -0.0136(11) 0.0024(11) -0.0005(11)
C22 0.0745(14) 0.0821(15) 0.0652(14) 0.0006(12) 0.0058(11) 0.0120(12)
C23 0.0615(12) 0.0778(14) 0.0533(12) 0.0001(10) 0.0068(9) -0.0070(10)
C24 0.0544(11) 0.0540(11) 0.0482(10) -0.0010(9) 0.0079(8) -0.0002(8)
C25 0.0555(11) 0.0691(13) 0.0621(13) 0.0080(10) 0.0094(9) -0.0012(10)
C26 0.0717(13) 0.0656(13) 0.0557(12) 0.0034(10) 0.0202(10) -0.0024(9)
C27 0.0667(12) 0.0562(11) 0.0515(11) -0.0053(10) 0.0089(9) 0.0009(9)
C28 0.0571(12) 0.0709(13) 0.0562(12) -0.0011(10) 0.0037(9) 0.0017(10)
C29 0.0526(11) 0.0662(12) 0.0556(12) -0.0003(9) 0.0108(9) -0.0030(9)
C30 0.0943(17) 0.0935(17) 0.0539(13) -0.0065(14) 0.0063(11) -0.0026(11)
N1 0.0718(11) 0.0724(12) 0.0503(10) -0.0175(9) 0.0019(8) 0.0036(8)
N2 0.0813(14) 0.1146(17) 0.0808(14) -0.0171(12) -0.0097(11) 0.0060(12)
N3 0.0791(15) 0.188(3) 0.0772(15) 0.0210(16) -0.0122(12) -0.0228(15)
N4 0.0592(10) 0.0786(12) 0.0522(10) 0.0077(9) 0.0048(8) -0.0078(8)

loop_
_atom_type_symbol
_atom_type_description
_atom_type_scat_dispersion_real
_atom_type_scat_dispersion_imag
_atom_type_scat_source
C C 0.0033 0.0016 'International Tables Vol C Tables 4.2.6.8 and 6.1.1.4'
H H 0.0000 0.0000 'International Tables Vol C Tables 4.2.6.8 and 6.1.1.4'
N N 0.0061 0.0033 'International Tables Vol C Tables 4.2.6.8 and 6.1.1.4'

loop_
_geom_angle_atom_site_label_1
_geom_angle_atom_site_label_2
_geom_angle_atom_site_label_3
_geom_angle_site_symmetry_1
_geom_angle_site_symmetry_3
_geom_angle
_geom_angle_publ_flag
C2 C1 H1A . . 109.5 ?
C2 C1 H1B . . 109.5 ?
C2 C1 H1C . . 109.5 ?
C2 C1 H1D . . 109.5 ?
C2 C1 H1E . . 109.5 ?
H1D C1 H1E . . 109.5 ?
C2 C1 H1F . . 109.5 ?
H1D C1 H1F . . 109.5 ?
H1E C1 H1F . . 109.5 ?
C3 C2 C7 . . 116.44(18) ?
C3 C2 C1 . . 121.55(19) ?
C7 C2 C1 . . 122.0(2) ?
C2 C3 C4 . . 122.65(19) ?
C2 C3 H3A . . 118.7 ?
C4 C3 H3A . . 118.7 ?
C3 C4 C5 . . 120.22(19) ?
C3 C4 H4A . . 119.9 ?
C5 C4 H4A . . 119.9 ?
N1 C5 C6 . . 119.75(17) ?
N1 C5 C4 . . 122.71(18) ?
C6 C5 C4 . . 117.51(17) ?
C7 C6 C5 . . 120.96(18) ?
C7 C6 H6A . . 119.5 ?
C5 C6 H6A . . 119.5 ?
C6 C7 C2 . . 122.22(19) ?
C6 C7 H7A . . 118.9 ?
C2 C7 H7A . . 118.9 ?
N1 C8 C9 . . 111.46(17) ?
N1 C8 H8A . . 109.3 ?
C9 C8 H8A . . 109.3 ?
N1 C8 H8B . . 109.3 ?
C9 C8 H8B . . 109.3 ?
H8A C8 H8B . . 108.0 ?
C10 C9 C14 . . 118.53(19) ?
C10 C9 C8 . . 120.7(2) ?
C14 C9 C8 . . 120.78(19) ?
C9 C10 C11 . . 121.2(2) ?
C9 C10 H10A . . 119.4 ?
C11 C10 H10A . . 119.4 ?
C10 C11 C12 . . 119.63(19) ?
C10 C11 H11A . . 120.2 ?
C12 C11 H11A . . 120.2 ?
C13 C12 C11 . . 119.65(19) ?
C13 C12 C15 . . 120.27(19) ?
C11 C12 C15 . . 120.08(18) ?
C12 C13 C14 . . 119.9(2) ?
C12 C13 H13A . . 120.0 ?
C14 C13 H13A . . 120.0 ?
C13 C14 C9 . . 121.05(19) ?
C13 C14 H14A . . 119.5 ?
C9 C14 H14A . . 119.5 ?
N2 C15 C12 . . 179.1(2) ?
N3 C16 C17 . . 179.2(3) ?
C18 C17 C22 . . 119.74(19) ?
C18 C17 C16 . . 120.3(2) ?
C22 C17 C16 . . 119.9(2) ?
C19 C18 C17 . . 119.9(2) ?
C19 C18 H18A . . 120.1 ?
C17 C18 H18A . . 120.1 ?
C18 C19 C20 . . 121.3(2) ?
C18 C19 H19A . . 119.3 ?
C20 C19 H19A . . 119.3 ?
C21 C20 C19 . . 118.14(19) ?
C21 C20 C23 . . 120.93(18) ?
C19 C20 C23 . . 120.93(18) ?
C20 C21 C22 . . 121.4(2) ?
C20 C21 H21A . . 119.3 ?
C22 C21 H21A . . 119.3 ?
C21 C22 C17 . . 119.5(2) ?
C21 C22 H22A . . 120.2 ?
C17 C22 H22A . . 120.2 ?
N4 C23 C20 . . 110.39(16) ?
N4 C23 H23A . . 109.6 ?
C20 C23 H23A . . 109.6 ?
N4 C23 H23B . . 109.6 ?
C20 C23 H23B . . 109.6 ?
H23A C23 H23B . . 108.1 ?
C29 C24 C25 . . 117.85(17) ?
C29 C24 N4 . . 123.25(17) ?
C25 C24 N4 . . 118.87(17) ?
C26 C25 C24 . . 120.57(18) ?
C26 C25 H25A . . 119.7 ?
C24 C25 H25A . . 119.7 ?
C25 C26 C27 . . 122.33(18) ?
C25 C26 H26A . . 118.8 ?
C27 C26 H26A . . 118.8 ?
C28 C27 C26 . . 116.49(18) ?
C28 C27 C30 . . 122.01(19) ?
C26 C27 C30 . . 121.50(19) ?
C27 C28 C29 . . 122.23(18) ?
C27 C28 H28A . . 118.9 ?
C29 C28 H28A . . 118.9 ?
C24 C29 C28 . . 120.53(18) ?
C24 C29 H29A . . 119.7 ?
C28 C29 H29A . . 119.7 ?
C27 C30 H30A . . 109.5 ?
C27 C30 H30B . . 109.5 ?
C27 C30 H30C . . 109.5 ?
C27 C30 H30D . . 109.5 ?
C27 C30 H30E . . 109.5 ?
H30D C30 H30E . . 109.5 ?
C27 C30 H30F . . 109.5 ?
H30D C30 H30F . . 109.5 ?
H30E C30 H30F . . 109.5 ?
C5 N1 C8 . . 120.96(16) ?
C5 N1 H1 . . 114.4(17) ?
C8 N1 H1 . . 114.8(17) ?
C24 N4 C23 . . 119.75(16) ?
C24 N4 H4 . . 111.8(17) ?
C23 N4 H4 . . 114.3(18) ?

loop_
_geom_bond_atom_site_label_1
_geom_bond_atom_site_label_2
_geom_bond_site_symmetry_2
_geom_bond_distance
_geom_bond_publ_flag
C1 C2 . 1.514(2) ?
C1 H1A . 0.9600 ?
C1 H1B . 0.9600 ?
C1 H1C . 0.9600 ?
C1 H1D . 0.9600 ?
C1 H1E . 0.9600 ?
C1 H1F . 0.9600 ?
C2 C3 . 1.378(3) ?
C2 C7 . 1.388(3) ?
C3 C4 . 1.386(3) ?
C3 H3A . 0.9300 ?
C4 C5 . 1.395(3) ?
C4 H4A . 0.9300 ?
C5 N1 . 1.391(2) ?
C5 C6 . 1.392(3) ?
C6 C7 . 1.376(2) ?
C6 H6A . 0.9300 ?
C7 H7A . 0.9300 ?
C8 N1 . 1.439(3) ?
C8 C9 . 1.499(3) ?
C8 H8A . 0.9700 ?
C8 H8B . 0.9700 ?
C9 C10 . 1.374(3) ?
C9 C14 . 1.382(3) ?
C10 C11 . 1.376(3) ?
C10 H10A . 0.9300 ?
C11 C12 . 1.388(3) ?
C11 H11A . 0.9300 ?
C12 C13 . 1.375(3) ?
C12 C15 . 1.434(3) ?
C13 C14 . 1.376(3) ?
C13 H13A . 0.9300 ?
C14 H14A . 0.9300 ?
C15 N2 . 1.148(2) ?
C16 N3 . 1.145(3) ?
C16 C17 . 1.440(3) ?
C17 C18 . 1.379(3) ?
C17 C22 . 1.386(3) ?
C18 C19 . 1.376(3) ?
C18 H18A . 0.9300 ?
C19 C20 . 1.385(3) ?
C19 H19A . 0.9300 ?
C20 C21 . 1.379(3) ?
C20 C23 . 1.503(2) ?
C21 C22 . 1.381(3) ?
C21 H21A . 0.9300 ?
C22 H22A . 0.9300 ?
C23 N4 . 1.454(2) ?
C23 H23A . 0.9700 ?
C23 H23B . 0.9700 ?
C24 C29 . 1.382(3) ?
C24 C25 . 1.392(3) ?
C24 N4 . 1.400(2) ?
C25 C26 . 1.379(2) ?
C25 H25A . 0.9300 ?
C26 C27 . 1.383(3) ?
C26 H26A . 0.9300 ?
C27 C28 . 1.381(3) ?
C27 C30 . 1.507(3) ?
C28 C29 . 1.388(2) ?
C28 H28A . 0.9300 ?
C29 H29A . 0.9300 ?
C30 H30A . 0.9600 ?
C30 H30B . 0.9600 ?
C30 H30C . 0.9600 ?
C30 H30D . 0.9600 ?
C30 H30E . 0.9600 ?
C30 H30F . 0.9600 ?
N1 H1 . 0.90(3) ?
N4 H4 . 0.89(3) ?

loop_
_geom_torsion_atom_site_label_1
_geom_torsion_atom_site_label_2
_geom_torsion_atom_site_label_3
_geom_torsion_atom_site_label_4
_geom_torsion_site_symmetry_1
_geom_torsion_site_symmetry_2
_geom_torsion_site_symmetry_3
_geom_torsion_site_symmetry_4
_geom_torsion
_geom_torsion_publ_flag
C7 C2 C3 C4 . . . . 0.4(3) ?
C1 C2 C3 C4 . . . . -179.28(19) ?
C2 C3 C4 C5 . . . . -0.1(3) ?
C3 C4 C5 N1 . . . . -178.02(18) ?
C3 C4 C5 C6 . . . . -0.1(3) ?
N1 C5 C6 C7 . . . . 178.03(18) ?
C4 C5 C6 C7 . . . . 0.0(3) ?
C5 C6 C7 C2 . . . . 0.2(3) ?
C3 C2 C7 C6 . . . . -0.4(3) ?
C1 C2 C7 C6 . . . . 179.23(18) ?
N1 C8 C9 C10 . . . . 122.3(2) ?
N1 C8 C9 C14 . . . . -57.5(3) ?
C14 C9 C10 C11 . . . . -0.6(3) ?
C8 C9 C10 C11 . . . . 179.60(19) ?
C9 C10 C11 C12 . . . . 0.8(3) ?
C10 C11 C12 C13 . . . . -0.5(3) ?
C10 C11 C12 C15 . . . . 179.14(19) ?
C11 C12 C13 C14 . . . . 0.2(3) ?
C15 C12 C13 C14 . . . . -179.46(18) ?
C12 C13 C14 C9 . . . . -0.1(3) ?
C10 C9 C14 C13 . . . . 0.3(3) ?
C8 C9 C14 C13 . . . . -179.9(2) ?
C22 C17 C18 C19 . . . . -0.9(3) ?
C16 C17 C18 C19 . . . . 178.38(18) ?
C17 C18 C19 C20 . . . . 0.1(3) ?
C18 C19 C20 C21 . . . . 0.7(3) ?
C18 C19 C20 C23 . . . . -178.89(18) ?
C19 C20 C21 C22 . . . . -0.5(3) ?
C23 C20 C21 C22 . . . . 179.04(18) ?
C20 C21 C22 C17 . . . . -0.3(3) ?
C18 C17 C22 C21 . . . . 1.1(3) ?
C16 C17 C22 C21 . . . . -178.25(19) ?
C21 C20 C23 N4 . . . . -65.8(2) ?
C19 C20 C23 N4 . . . . 113.7(2) ?
C29 C24 C25 C26 . . . . 0.1(3) ?
N4 C24 C25 C26 . . . . 177.96(18) ?
C24 C25 C26 C27 . . . . 0.4(3) ?
C25 C26 C27 C28 . . . . -0.7(3) ?
C25 C26 C27 C30 . . . . 178.61(19) ?
C26 C27 C28 C29 . . . . 0.4(3) ?
C30 C27 C28 C29 . . . . -178.88(19) ?
C25 C24 C29 C28 . . . . -0.4(3) ?
N4 C24 C29 C28 . . . . -178.12(17) ?
C27 C28 C29 C24 . . . . 0.1(3) ?
C6 C5 N1 C8 . . . . 167.4(2) ?
C4 C5 N1 C8 . . . . -14.7(3) ?
C9 C8 N1 C5 . . . . -175.91(19) ?
C29 C24 N4 C23 . . . . -18.5(3) ?
C25 C24 N4 C23 . . . . 163.85(19) ?
C20 C23 N4 C24 . . . . -171.62(16) ?
